data_7047708
loop_
_publ_author_name
'Enriquez, Jos\'e S'
'Yu, Meng'
'Bouley, Bailey S.'
'Xie, Da'
'Que, Emily L.'

_publ_section_title
;
 Copper(ii) complexes for cysteine detection using <sup>19</sup>F magnetic
 resonance.
;
_journal_issue 42
_journal_name_full 'Dalton transactions (Cambridge, England : 2003)'
_journal_page_first 15024
_journal_page_last 15030
_journal_paper_doi 10.1039/c8dt03780a
_journal_volume 47
_journal_year 2018
_chemical_formula_moiety 'C18 H29 N4 F3, Cu 2+, 2 Cl O4 1-'
_chemical_formula_sum 'C18 H29 Cl2 Cu F3 N4 O8'
_chemical_formula_weight 620.89
_space_group_crystal_system triclinic
_space_group_IT_number 2
_space_group_name_Hall '-P 1'
_space_group_name_H-M_alt 'P -1'
_symmetry_space_group_name_Hall '-P 1'
_symmetry_space_group_name_H-M 'P -1'
_atom_sites_solution_hydrogens geom
_audit_creation_method SHELXL-2014/7
_audit_update_record
;
2018-06-22 deposited with the CCDC.
2018-10-04 downloaded from the CCDC.
;
_cell_angle_alpha 87.878(7)
_cell_angle_beta 84.964(8)
_cell_angle_gamma 88.185(6)
_cell_formula_units_Z 2
_cell_length_a 8.0393(18)
_cell_length_b 8.317(2)
_cell_length_c 17.362(3)
_cell_measurement_reflns_used 4535
_cell_measurement_temperature 100(2)
_cell_measurement_theta_max 22.3
_cell_measurement_theta_min 2.36
_cell_volume 1155.1(4)
_computing_cell_refinement 'Apex II release 2010, Bruker AXS, Inc.'
_computing_data_collection 'Apex II release 2010, Bruker AXS, Inc.'
_computing_data_reduction 'Apex II release 2010, Bruker AXS, Inc.'
_computing_molecular_graphics 'XP SHELXTL/PC, Siemens Analytical'
_computing_publication_material 'XL SHELXTL/PC, Siemens Analytical'
_computing_structure_refinement 'Shelxl-2014/7, Sheldrick, G. M.'
_computing_structure_solution
;

SUPERFLIP.  Palatinus, L. and Chapuis, G., J. Appl. Cryst. 40, 786-790.
;
_diffrn_ambient_temperature 100(2)
_diffrn_measured_fraction_theta_full 0.997
_diffrn_measured_fraction_theta_max 0.997
_diffrn_measurement_device_type \w-scans
_diffrn_radiation_type MoK\a
_diffrn_radiation_wavelength 0.71073
_diffrn_reflns_av_R_equivalents 0.0678
_diffrn_reflns_av_unetI/netI 0.0600
_diffrn_reflns_Laue_measured_fraction_full 0.997
_diffrn_reflns_Laue_measured_fraction_max 0.997
_diffrn_reflns_limit_h_max 9
_diffrn_reflns_limit_h_min -9
_diffrn_reflns_limit_k_max 9
_diffrn_reflns_limit_k_min -9
_diffrn_reflns_limit_l_max 20
_diffrn_reflns_limit_l_min -17
_diffrn_reflns_number 26201
_diffrn_reflns_point_group_measured_fraction_full 0.997
_diffrn_reflns_point_group_measured_fraction_max 0.997
_diffrn_reflns_theta_full 25.037
_diffrn_reflns_theta_max 25.037
_diffrn_reflns_theta_min 2.357
_diffrn_source 'sealed fine focus tube'
_exptl_absorpt_coefficient_mu 1.256
_exptl_absorpt_correction_T_max 1.00
_exptl_absorpt_correction_T_min 0.905
_exptl_absorpt_correction_type multi-scan
_exptl_absorpt_process_details
;
SADABS. G. M. Sheldrick. Apex II release 2010, Bruker AXS, Inc.
;
_exptl_crystal_colour 'pale violet'
_exptl_crystal_density_diffrn 1.785
_exptl_crystal_description prism
_exptl_crystal_F_000 638
_exptl_crystal_size_max 0.220
_exptl_crystal_size_mid 0.210
_exptl_crystal_size_min 0.140
_refine_diff_density_max 0.427
_refine_diff_density_min -0.412
_refine_diff_density_rms 0.083
_refine_ls_extinction_method none
_refine_ls_goodness_of_fit_ref 1.040
_refine_ls_hydrogen_treatment constr
_refine_ls_matrix_type full
_refine_ls_number_parameters 325
_refine_ls_number_reflns 4074
_refine_ls_number_restraints 342
_refine_ls_restrained_S_all 1.009
_refine_ls_R_factor_all 0.0538
_refine_ls_R_factor_gt 0.0352
_refine_ls_shift/su_max 0.001
_refine_ls_shift/su_mean 0.000
_refine_ls_structure_factor_coef Fsqd
_refine_ls_weighting_details 'w=1/[\s^2^(Fo^2^)+(0.0206P)^2^+0.9600P] where P=(Fo^2^+2Fc^2^)/3'
_refine_ls_weighting_scheme calc
_refine_ls_wR_factor_gt 0.0679
_refine_ls_wR_factor_ref 0.0728
_reflns_Friedel_coverage 0.000
_reflns_number_gt 3244
_reflns_number_total 4074
_reflns_threshold_expression 'I > 2\s(I)'
_cod_data_source_file c8dt03780a2.cif
_cod_data_source_block shelx_CCDC1
_cod_depositor_comments 'Adding full bibliography for 7047706--7047708.cif.'
_cod_database_code 7047708
_shelx_shelxl_version_number 2014/7
_shelx_space_group_comment
;
The symmetry employed for this shelxl refinement is uniquely defined
by the following loop, which should always be used as a source of
symmetry information in preference to the above space-group names.
They are only intended as comments.
;
_shelx_estimated_absorpt_t_min 0.770
_shelx_estimated_absorpt_t_max 0.844

loop_
_space_group_symop_operation_xyz
'x, y, z'
'-x, -y, -z'

loop_
_atom_site_label
_atom_site_type_symbol
_atom_site_fract_x
_atom_site_fract_y
_atom_site_fract_z
_atom_site_U_iso_or_equiv
_atom_site_adp_type
_atom_site_occupancy
_atom_site_site_symmetry_order
_atom_site_calc_flag
_atom_site_refinement_flags_posn
_atom_site_refinement_flags_adp
C1 C -0.0433(3) 0.6774(3) 0.31070(16) 0.0099(6) Uani 1 1 d . U
H1A H -0.0866 0.6443 0.3639 0.012 Uiso 1 1 calc R U
H1B H -0.0729 0.5936 0.2756 0.012 Uiso 1 1 calc R U
C2 C -0.1298(3) 0.8359(3) 0.28825(16) 0.0123(7) Uani 1 1 d . U
H2A H -0.2505 0.8293 0.3049 0.015 Uiso 1 1 calc R U
H2B H -0.0849 0.9232 0.3170 0.015 Uiso 1 1 calc R U
C3 C -0.1099(3) 0.8807(3) 0.20259(15) 0.0110(6) Uani 1 1 d . U
H3A H -0.1589 0.7958 0.1739 0.013 Uiso 1 1 calc R U
H3B H -0.1738 0.9823 0.1934 0.013 Uiso 1 1 calc R U
C4 C 0.0723(3) 0.9288(3) 0.08546(15) 0.0090(6) Uani 1 1 d . U
H4A H 0.0266 1.0377 0.0731 0.011 Uiso 1 1 calc R U
H4B H 0.0036 0.8489 0.0629 0.011 Uiso 1 1 calc R U
C5 C 0.2516(3) 0.9126(3) 0.05169(16) 0.0096(6) Uani 1 1 d . U
H5A H 0.2571 0.9194 -0.0055 0.012 Uiso 1 1 calc R U
H5B H 0.3181 1.0001 0.0694 0.012 Uiso 1 1 calc R U
C6 C 0.5018(3) 0.7361(3) 0.05764(16) 0.0105(6) Uani 1 1 d . U
H6A H 0.5591 0.8226 0.0816 0.013 Uiso 1 1 calc R U
H6B H 0.5244 0.7491 0.0008 0.013 Uiso 1 1 calc R U
C7 C 0.5719(4) 0.5742(3) 0.08413(15) 0.0121(7) Uani 1 1 d . U
H7A H 0.6893 0.5628 0.0620 0.015 Uiso 1 1 calc R U
H7B H 0.5082 0.4886 0.0630 0.015 Uiso 1 1 calc R U
C8 C 0.5672(3) 0.5477(4) 0.17136(15) 0.0102(6) Uani 1 1 d . U
H8A H 0.6319 0.4480 0.1834 0.012 Uiso 1 1 calc R U
H8B H 0.6204 0.6387 0.1938 0.012 Uiso 1 1 calc R U
C9 C 0.3926(3) 0.5043(3) 0.29176(15) 0.0106(6) Uani 1 1 d . U
H9A H 0.4632 0.5831 0.3139 0.013 Uiso 1 1 calc R U
H9B H 0.4381 0.3948 0.3030 0.013 Uiso 1 1 calc R U
C10 C 0.2143(3) 0.5212(3) 0.32703(16) 0.0098(6) Uani 1 1 d . U
H10A H 0.1460 0.4378 0.3070 0.012 Uiso 1 1 calc R U
H10B H 0.2114 0.5053 0.3839 0.012 Uiso 1 1 calc R U
C11 C 0.2046(3) 0.8076(3) 0.35936(15) 0.0093(6) Uani 1 1 d . U
H11A H 0.1600 0.9144 0.3427 0.011 Uiso 1 1 calc R U
H11B H 0.3278 0.8099 0.3499 0.011 Uiso 1 1 calc R U
C12 C 0.1613(4) 0.7869(3) 0.44680(15) 0.0101(6) Uani 1 1 d . U
C13 C 0.2840(4) 0.7631(3) 0.50001(16) 0.0134(7) Uani 1 1 d . U
C14 C 0.2393(4) 0.7562(3) 0.57962(16) 0.0165(7) Uani 1 1 d . U
H14 H 0.3235 0.7402 0.6145 0.020 Uiso 1 1 calc R U
C15 C 0.0743(4) 0.7722(3) 0.60821(17) 0.0157(7) Uani 1 1 d . U
H15 H 0.0446 0.7654 0.6624 0.019 Uiso 1 1 calc R U
C16 C -0.0477(4) 0.7982(3) 0.55737(16) 0.0150(7) Uani 1 1 d . U
H16 H -0.1615 0.8106 0.5766 0.018 Uiso 1 1 calc R U
C17 C -0.0040(4) 0.8062(3) 0.47823(16) 0.0120(7) Uani 1 1 d . U
H17 H -0.0894 0.8255 0.4442 0.014 Uiso 1 1 calc R U
C18 C 0.4677(4) 0.7552(4) 0.47571(17) 0.0231(8) Uani 1 1 d . U
N1 N 0.1435(3) 0.6840(3) 0.30756(12) 0.0070(5) Uani 1 1 d . U
N2 N 0.3925(3) 0.5340(3) 0.20720(12) 0.0078(5) Uani 1 1 d . U
H2N H 0.3438 0.4382 0.1854 0.009 Uiso 1 1 calc R U
N3 N 0.3187(3) 0.7532(3) 0.07852(12) 0.0082(5) Uani 1 1 d . U
H3N H 0.2646 0.6698 0.0499 0.010 Uiso 1 1 calc R U
N4 N 0.0666(3) 0.9014(3) 0.17108(12) 0.0070(5) Uani 1 1 d . U
H4N H 0.1061 1.0014 0.1931 0.008 Uiso 1 1 calc R U
O1 O 0.4583(2) 0.9051(2) 0.22129(10) 0.0126(5) Uani 1 1 d . U
O2 O 0.2933(2) 1.1400(2) 0.24869(12) 0.0171(5) Uani 1 1 d . U
O3 O 0.5706(3) 1.1178(2) 0.28392(12) 0.0209(5) Uani 1 1 d . U
O4 O 0.5197(3) 1.1486(3) 0.15266(12) 0.0231(5) Uani 1 1 d . U
O6 O 0.1951(2) 0.3390(3) 0.09037(11) 0.0202(5) Uani 1 1 d . U
O5 O 0.0054(2) 0.5460(2) 0.13277(11) 0.0167(5) Uani 1 1 d . U
O7 O -0.0841(2) 0.3380(2) 0.05805(11) 0.0177(5) Uani 1 1 d . U
O8 O -0.0234(3) 0.2838(2) 0.18674(11) 0.0199(5) Uani 1 1 d . U
F1 F 0.5136(2) 0.6230(2) 0.43456(10) 0.0337(5) Uani 1 1 d . U
F2 F 0.5621(2) 0.7469(3) 0.53598(10) 0.0358(5) Uani 1 1 d . U
F3 F 0.5205(2) 0.8817(3) 0.43100(10) 0.0343(5) Uani 1 1 d . U
Cu1 Cu 0.23500(4) 0.72345(4) 0.19152(2) 0.00696(11) Uani 1 1 d . U
Cl1 Cl 0.46116(9) 1.07959(8) 0.22661(4) 0.01062(17) Uani 1 1 d . U
Cl2 Cl 0.02275(8) 0.37543(8) 0.11673(4) 0.00949(17) Uani 1 1 d . U

loop_
_atom_site_aniso_label
_atom_site_aniso_U_11
_atom_site_aniso_U_22
_atom_site_aniso_U_33
_atom_site_aniso_U_23
_atom_site_aniso_U_13
_atom_site_aniso_U_12
C1 0.0081(15) 0.0145(16) 0.0073(15) -0.0018(12) -0.0006(11) -0.0028(12)
C2 0.0054(15) 0.0181(17) 0.0134(15) -0.0023(12) -0.0002(12) -0.0002(13)
C3 0.0083(15) 0.0114(16) 0.0133(15) -0.0010(12) -0.0005(12) 0.0016(12)
C4 0.0138(16) 0.0079(15) 0.0061(14) 0.0010(11) -0.0055(12) 0.0008(12)
C5 0.0099(15) 0.0092(15) 0.0102(15) 0.0010(12) -0.0043(12) -0.0004(12)
C6 0.0079(15) 0.0138(16) 0.0096(15) -0.0017(12) 0.0010(12) -0.0008(12)
C7 0.0093(16) 0.0153(17) 0.0116(15) -0.0022(12) -0.0007(12) 0.0035(13)
C8 0.0042(14) 0.0123(16) 0.0140(15) -0.0013(12) -0.0014(11) 0.0023(12)
C9 0.0161(16) 0.0090(16) 0.0076(14) -0.0009(12) -0.0051(12) 0.0000(13)
C10 0.0160(16) 0.0045(15) 0.0093(15) 0.0019(11) -0.0040(12) 0.0001(12)
C11 0.0112(16) 0.0082(15) 0.0090(14) -0.0001(11) -0.0040(12) -0.0014(12)
C12 0.0182(15) 0.0030(14) 0.0102(14) -0.0029(11) -0.0035(12) -0.0034(12)
C13 0.0163(15) 0.0129(16) 0.0118(15) -0.0022(12) -0.0042(12) -0.0026(12)
C14 0.0238(17) 0.0159(17) 0.0114(15) -0.0004(12) -0.0094(13) -0.0054(14)
C15 0.0248(17) 0.0146(17) 0.0083(15) -0.0016(12) -0.0013(13) -0.0086(14)
C16 0.0172(17) 0.0126(16) 0.0144(15) -0.0016(12) 0.0044(12) -0.0033(13)
C17 0.0144(16) 0.0098(16) 0.0126(15) -0.0003(12) -0.0045(12) -0.0028(13)
C18 0.0211(18) 0.036(2) 0.0134(16) -0.0083(14) -0.0051(14) -0.0043(15)
N1 0.0078(13) 0.0064(12) 0.0071(12) -0.0005(9) -0.0025(9) 0.0000(10)
N2 0.0069(12) 0.0103(13) 0.0066(12) -0.0018(9) -0.0024(9) 0.0006(10)
N3 0.0083(13) 0.0071(13) 0.0096(12) -0.0012(9) -0.0032(10) -0.0003(10)
N4 0.0082(12) 0.0077(13) 0.0059(12) -0.0026(9) -0.0035(9) 0.0005(10)
O1 0.0159(11) 0.0078(11) 0.0143(11) -0.0023(8) -0.0022(9) -0.0010(9)
O2 0.0109(11) 0.0126(12) 0.0286(13) -0.0042(9) -0.0064(9) 0.0045(9)
O3 0.0224(13) 0.0171(12) 0.0269(12) -0.0116(10) -0.0208(10) 0.0050(10)
O4 0.0262(13) 0.0225(13) 0.0204(12) 0.0103(10) -0.0025(10) -0.0075(10)
O6 0.0097(11) 0.0275(13) 0.0232(12) -0.0076(10) 0.0009(9) 0.0032(9)
O5 0.0209(12) 0.0094(11) 0.0207(12) -0.0057(9) -0.0043(9) 0.0006(9)
O7 0.0198(12) 0.0172(12) 0.0187(12) -0.0067(9) -0.0142(9) 0.0026(10)
O8 0.0252(13) 0.0191(12) 0.0147(11) 0.0061(9) -0.0005(9) -0.0019(10)
F1 0.0253(11) 0.0553(14) 0.0221(11) -0.0181(9) -0.0112(8) 0.0174(10)
F2 0.0178(11) 0.0750(16) 0.0171(10) -0.0133(10) -0.0128(8) 0.0036(10)
F3 0.0202(11) 0.0591(14) 0.0241(11) -0.0005(10) 0.0002(8) -0.0181(10)
Cu1 0.0074(2) 0.0072(2) 0.00633(19) 0.00074(14) -0.00200(14) 0.00150(14)
Cl1 0.0113(4) 0.0078(4) 0.0138(4) -0.0011(3) -0.0065(3) -0.0006(3)
Cl2 0.0096(4) 0.0088(4) 0.0104(4) -0.0015(3) -0.0029(3) 0.0002(3)

loop_
_atom_type_symbol
_atom_type_description
_atom_type_scat_dispersion_real
_atom_type_scat_dispersion_imag
_atom_type_scat_source
C C 0.0033 0.0016 'International Tables Vol C Tables 4.2.6.8 and 6.1.1.4'
H H 0.0000 0.0000 'International Tables Vol C Tables 4.2.6.8 and 6.1.1.4'
N N 0.0061 0.0033 'International Tables Vol C Tables 4.2.6.8 and 6.1.1.4'
O O 0.0106 0.0060 'International Tables Vol C Tables 4.2.6.8 and 6.1.1.4'
F F 0.0171 0.0103 'International Tables Vol C Tables 4.2.6.8 and 6.1.1.4'
Cu Cu 0.3201 1.2651 'International Tables Vol C Tables 4.2.6.8 and 6.1.1.4'
Cl Cl 0.1484 0.1585 'International Tables Vol C Tables 4.2.6.8 and 6.1.1.4'

loop_
_geom_angle_atom_site_label_1
_geom_angle_atom_site_label_2
_geom_angle_atom_site_label_3
_geom_angle
N1 C1 C2 114.3(2)
N1 C1 H1A 108.7
C2 C1 H1A 108.7
N1 C1 H1B 108.7
C2 C1 H1B 108.7
H1A C1 H1B 107.6
C3 C2 C1 114.7(2)
C3 C2 H2A 108.6
C1 C2 H2A 108.6
C3 C2 H2B 108.6
C1 C2 H2B 108.6
H2A C2 H2B 107.6
N4 C3 C2 113.9(2)
N4 C3 H3A 108.8
C2 C3 H3A 108.8
N4 C3 H3B 108.8
C2 C3 H3B 108.8
H3A C3 H3B 107.7
N4 C4 C5 108.9(2)
N4 C4 H4A 109.9
C5 C4 H4A 109.9
N4 C4 H4B 109.9
C5 C4 H4B 109.9
H4A C4 H4B 108.3
N3 C5 C4 107.5(2)
N3 C5 H5A 110.2
C4 C5 H5A 110.2
N3 C5 H5B 110.2
C4 C5 H5B 110.2
H5A C5 H5B 108.5
N3 C6 C7 112.1(2)
N3 C6 H6A 109.2
C7 C6 H6A 109.2
N3 C6 H6B 109.2
C7 C6 H6B 109.2
H6A C6 H6B 107.9
C6 C7 C8 114.8(2)
C6 C7 H7A 108.6
C8 C7 H7A 108.6
C6 C7 H7B 108.6
C8 C7 H7B 108.6
H7A C7 H7B 107.6
N2 C8 C7 111.5(2)
N2 C8 H8A 109.3
C7 C8 H8A 109.3
N2 C8 H8B 109.3
C7 C8 H8B 109.3
H8A C8 H8B 108.0
N2 C9 C10 108.0(2)
N2 C9 H9A 110.1
C10 C9 H9A 110.1
N2 C9 H9B 110.1
C10 C9 H9B 110.1
H9A C9 H9B 108.4
N1 C10 C9 110.1(2)
N1 C10 H10A 109.6
C9 C10 H10A 109.6
N1 C10 H10B 109.6
C9 C10 H10B 109.6
H10A C10 H10B 108.2
N1 C11 C12 118.2(2)
N1 C11 H11A 107.8
C12 C11 H11A 107.8
N1 C11 H11B 107.8
C12 C11 H11B 107.8
H11A C11 H11B 107.1
C17 C12 C13 116.6(2)
C17 C12 C11 120.3(3)
C13 C12 C11 122.9(2)
C14 C13 C12 120.8(3)
C14 C13 C18 116.1(3)
C12 C13 C18 122.9(2)
C15 C14 C13 120.8(3)
C15 C14 H14 119.6
C13 C14 H14 119.6
C14 C15 C16 119.5(3)
C14 C15 H15 120.3
C16 C15 H15 120.3
C15 C16 C17 120.1(3)
C15 C16 H16 120.0
C17 C16 H16 120.0
C16 C17 C12 122.3(3)
C16 C17 H17 118.9
C12 C17 H17 118.9
F3 C18 F2 106.4(2)
F3 C18 F1 105.8(2)
F2 C18 F1 105.1(3)
F3 C18 C13 113.5(3)
F2 C18 C13 112.9(2)
F1 C18 C13 112.5(3)
C10 N1 C1 109.4(2)
C10 N1 C11 110.4(2)
C1 N1 C11 113.7(2)
C10 N1 Cu1 103.02(15)
C1 N1 Cu1 108.02(16)
C11 N1 Cu1 111.81(15)
C9 N2 C8 110.1(2)
C9 N2 Cu1 106.66(16)
C8 N2 Cu1 117.03(17)
C9 N2 H2N 107.6
C8 N2 H2N 107.6
Cu1 N2 H2N 107.6
C6 N3 C5 111.4(2)
C6 N3 Cu1 117.81(17)
C5 N3 Cu1 106.71(16)
C6 N3 H3N 106.8
C5 N3 H3N 106.8
Cu1 N3 H3N 106.8
C3 N4 C4 109.1(2)
C3 N4 Cu1 118.31(17)
C4 N4 Cu1 107.11(16)
C3 N4 H4N 107.3
C4 N4 H4N 107.3
Cu1 N4 H4N 107.3
N2 Cu1 N4 175.42(9)
N2 Cu1 N3 92.54(9)
N4 Cu1 N3 86.16(9)
N2 Cu1 N1 86.71(8)
N4 Cu1 N1 94.42(9)
N3 Cu1 N1 177.67(9)
O4 Cl1 O3 110.26(13)
O4 Cl1 O2 109.79(13)
O3 Cl1 O2 109.98(12)
O4 Cl1 O1 109.01(12)
O3 Cl1 O1 108.91(12)
O2 Cl1 O1 108.85(11)
O8 Cl2 O7 109.84(12)
O8 Cl2 O6 109.90(13)
O7 Cl2 O6 109.90(12)
O8 Cl2 O5 108.74(12)
O7 Cl2 O5 109.75(12)
O6 Cl2 O5 108.68(12)

loop_
_geom_bond_atom_site_label_1
_geom_bond_atom_site_label_2
_geom_bond_distance
C1 N1 1.501(3)
C1 C2 1.525(4)
C1 H1A 0.9900
C1 H1B 0.9900
C2 C3 1.516(4)
C2 H2A 0.9900
C2 H2B 0.9900
C3 N4 1.488(3)
C3 H3A 0.9900
C3 H3B 0.9900
C4 N4 1.493(3)
C4 C5 1.511(4)
C4 H4A 0.9900
C4 H4B 0.9900
C5 N3 1.490(3)
C5 H5A 0.9900
C5 H5B 0.9900
C6 N3 1.488(3)
C6 C7 1.515(4)
C6 H6A 0.9900
C6 H6B 0.9900
C7 C8 1.520(4)
C7 H7A 0.9900
C7 H7B 0.9900
C8 N2 1.492(3)
C8 H8A 0.9900
C8 H8B 0.9900
C9 N2 1.480(3)
C9 C10 1.512(4)
C9 H9A 0.9900
C9 H9B 0.9900
C10 N1 1.491(3)
C10 H10A 0.9900
C10 H10B 0.9900
C11 N1 1.511(3)
C11 C12 1.532(4)
C11 H11A 0.9900
C11 H11B 0.9900
C12 C17 1.399(4)
C12 C13 1.414(4)
C13 C14 1.397(4)
C13 C18 1.500(4)
C14 C15 1.379(4)
C14 H14 0.9500
C15 C16 1.383(4)
C15 H15 0.9500
C16 C17 1.388(4)
C16 H16 0.9500
C17 H17 0.9500
C18 F3 1.342(4)
C18 F2 1.344(3)
C18 F1 1.356(4)
N1 Cu1 2.101(2)
N2 Cu1 2.015(2)
N2 H2N 1.0000
N3 Cu1 2.026(2)
N3 H3N 1.0000
N4 Cu1 2.017(2)
N4 H4N 1.0000
O1 Cl1 1.4589(19)
O2 Cl1 1.450(2)
O3 Cl1 1.435(2)
O4 Cl1 1.434(2)
O6 Cl2 1.447(2)
O5 Cl2 1.456(2)
O7 Cl2 1.438(2)
O8 Cl2 1.438(2)

loop_
_geom_torsion_atom_site_label_1
_geom_torsion_atom_site_label_2
_geom_torsion_atom_site_label_3
_geom_torsion_atom_site_label_4
_geom_torsion
N1 C1 C2 C3 73.0(3)
C1 C2 C3 N4 -60.8(3)
N4 C4 C5 N3 54.1(3)
N3 C6 C7 C8 -66.9(3)
C6 C7 C8 N2 68.5(3)
N2 C9 C10 N1 -57.5(3)
N1 C11 C12 C17 -68.3(3)
N1 C11 C12 C13 117.9(3)
C17 C12 C13 C14 1.4(4)
C11 C12 C13 C14 175.4(3)
C17 C12 C13 C18 -174.4(3)
C11 C12 C13 C18 -0.3(4)
C12 C13 C14 C15 0.1(4)
C18 C13 C14 C15 176.1(3)
C13 C14 C15 C16 -1.1(4)
C14 C15 C16 C17 0.7(4)
C15 C16 C17 C12 0.8(4)
C13 C12 C17 C16 -1.8(4)
C11 C12 C17 C16 -176.0(3)
C14 C13 C18 F3 -122.9(3)
C12 C13 C18 F3 53.0(4)
C14 C13 C18 F2 -1.7(4)
C12 C13 C18 F2 174.2(3)
C14 C13 C18 F1 117.0(3)
C12 C13 C18 F1 -67.1(4)
C9 C10 N1 C1 155.2(2)
C9 C10 N1 C11 -79.0(3)
C9 C10 N1 Cu1 40.5(2)
C2 C1 N1 C10 -177.4(2)
C2 C1 N1 C11 58.7(3)
C2 C1 N1 Cu1 -66.0(2)
C12 C11 N1 C10 -60.7(3)
C12 C11 N1 C1 62.6(3)
C12 C11 N1 Cu1 -174.76(19)
C10 C9 N2 C8 170.0(2)
C10 C9 N2 Cu1 42.1(2)
C7 C8 N2 C9 178.6(2)
C7 C8 N2 Cu1 -59.4(3)
C7 C6 N3 C5 -179.7(2)
C7 C6 N3 Cu1 56.6(3)
C4 C5 N3 C6 -171.7(2)
C4 C5 N3 Cu1 -41.9(2)
C2 C3 N4 C4 174.4(2)
C2 C3 N4 Cu1 51.7(3)
C5 C4 N4 C3 -167.4(2)
C5 C4 N4 Cu1 -38.3(2)
